data_7234787
loop_
_publ_author_name
'J. M. Bermudez-Garcia'
'M. Sanchez-Andujar'
'S. Yanez-Vilar'
'S. Castro-Garcia'
'R. Artiaga'
'J. Lopez-Beceiro'
'L. Botana'
'A. Alegria'
'M. A. Senaris-Rodriguez'

_publ_section_title
;
 Multiple phase and dielectric transitions on a novel multi-sensitive
 [TPrA][M(dca)3] (M: Fe2+, Co2+ and Ni2+) hybrid inorganic-organic
 perovskite family
;
_journal_name_full 'Journal of Materials Chemistry C'
_journal_page_first 4889
_journal_page_last 4898
_journal_paper_doi 10.1039/C6TC00723F
_journal_volume 4
_journal_year 2016
_chemical_formula_sum 'C18 Fe N10'
_chemical_formula_weight 412.10
_space_group_crystal_system tetragonal
_space_group_IT_number 140
_space_group_name_Hall '-I 4 2c'
_space_group_name_H-M_alt 'I 4/m c m'
_atom_sites_solution_hydrogens .
_cell_angle_alpha 90
_cell_angle_beta 90
_cell_angle_gamma 90
_cell_formula_units_Z 4
_cell_length_a 11.4980(2)
_cell_length_b 11.4980(2)
_cell_length_c 17.4980(3)
_cell_measurement_temperature 368(2)
_cell_volume 2313.31(7)
_computing_structure_refinement 'SHELXL-2014/7 (Sheldrick, 2014)'
_diffrn_ambient_temperature 368(2)
_diffrn_measured_fraction_theta_full 0.998
_diffrn_measured_fraction_theta_max 0.997
_diffrn_measurement_device_type 'Bruker APEX-II CCD'
_diffrn_radiation_type MoK\a
_diffrn_radiation_wavelength 0.71073
_diffrn_reflns_av_R_equivalents 0.0269
_diffrn_reflns_av_unetI/netI 0.0100
_diffrn_reflns_Laue_measured_fraction_full 0.998
_diffrn_reflns_Laue_measured_fraction_max 0.997
_diffrn_reflns_limit_h_max 14
_diffrn_reflns_limit_h_min -14
_diffrn_reflns_limit_k_max 14
_diffrn_reflns_limit_k_min -14
_diffrn_reflns_limit_l_max 22
_diffrn_reflns_limit_l_min -22
_diffrn_reflns_number 17874
_diffrn_reflns_point_group_measured_fraction_full 0.998
_diffrn_reflns_point_group_measured_fraction_max 0.997
_diffrn_reflns_theta_full 25.242
_diffrn_reflns_theta_max 27.082
_diffrn_reflns_theta_min 2.505
_exptl_absorpt_coefficient_mu 0.676
_exptl_absorpt_correction_type multi-scan
_exptl_absorpt_process_details 'SADABS Version 2008/1 (Bruker AXS Inc.)'
_exptl_crystal_colour colourless
_exptl_crystal_density_diffrn 1.191
_exptl_crystal_description prism
_exptl_crystal_F_000 816
_exptl_crystal_size_max 0.33
_exptl_crystal_size_mid 0.15
_exptl_crystal_size_min 0.14
_exptl_transmission_factor_max 0.908
_exptl_transmission_factor_min 0.879
_refine_diff_density_max 0.380
_refine_diff_density_min -0.228
_refine_diff_density_rms 0.065
_refine_ls_extinction_coef .
_refine_ls_extinction_method none
_refine_ls_goodness_of_fit_ref 1.137
_refine_ls_hydrogen_treatment undef
_refine_ls_matrix_type full
_refine_ls_number_parameters 66
_refine_ls_number_reflns 713
_refine_ls_number_restraints 0
_refine_ls_restrained_S_all 1.137
_refine_ls_R_factor_all 0.0574
_refine_ls_R_factor_gt 0.0479
_refine_ls_shift/su_max 0.002
_refine_ls_shift/su_mean 0.000
_refine_ls_structure_factor_coef Fsqd
_refine_ls_weighting_details 'w=1/[\s^2^(Fo^2^)+(0.1040P)^2^+1.1824P] where P=(Fo^2^+2Fc^2^)/3'
_refine_ls_weighting_scheme calc
_refine_ls_wR_factor_gt 0.1508
_refine_ls_wR_factor_ref 0.1643
_reflns_Friedel_coverage 0.000
_reflns_Friedel_fraction_full .
_reflns_Friedel_fraction_max .
_reflns_number_gt 564
_reflns_number_total 713
_reflns_threshold_expression 'I > 2\s(I)'
_cod_data_source_file c6tc00723f6.cif
_cod_data_source_block '[TPA][Fe(dca)3]368K'
_cod_original_cell_volume 2313.31(9)
_cod_database_code 7234787
_shelx_space_group_comment
;
The symmetry employed for this shelxl refinement is uniquely defined
by the following loop, which should always be used as a source of
symmetry information in preference to the above space-group names.
They are only intended as comments.
;

loop_
_space_group_symop_operation_xyz
'x, y, z'
'-x, -y, z'
'-y, x, z'
'y, -x, z'
'-x, y, -z+1/2'
'x, -y, -z+1/2'
'y, x, -z+1/2'
'-y, -x, -z+1/2'
'x+1/2, y+1/2, z+1/2'
'-x+1/2, -y+1/2, z+1/2'
'-y+1/2, x+1/2, z+1/2'
'y+1/2, -x+1/2, z+1/2'
'-x+1/2, y+1/2, -z+1'
'x+1/2, -y+1/2, -z+1'
'y+1/2, x+1/2, -z+1'
'-y+1/2, -x+1/2, -z+1'
'-x, -y, -z'
'x, y, -z'
'y, -x, -z'
'-y, x, -z'
'x, -y, z-1/2'
'-x, y, z-1/2'
'-y, -x, z-1/2'
'y, x, z-1/2'
'-x+1/2, -y+1/2, -z+1/2'
'x+1/2, y+1/2, -z+1/2'
'y+1/2, -x+1/2, -z+1/2'
'-y+1/2, x+1/2, -z+1/2'
'x+1/2, -y+1/2, z'
'-x+1/2, y+1/2, z'
'-y+1/2, -x+1/2, z'
'y+1/2, x+1/2, z'

loop_
_atom_site_label
_atom_site_type_symbol
_atom_site_fract_x
_atom_site_fract_y
_atom_site_fract_z
_atom_site_U_iso_or_equiv
_atom_site_adp_type
_atom_site_occupancy
_atom_site_site_symmetry_order
_atom_site_calc_flag
_atom_site_refinement_flags_posn
_atom_site_refinement_flags_adp
_atom_site_refinement_flags_occupancy
_atom_site_disorder_assembly
_atom_site_disorder_group
N10 N 0.0000 0.5000 0.7500 0.081(2) Uani 1 8 d S T P . .
N4 N -0.5000 0.596(3) 0.7500 0.084(8) Uiso 0.15 2 d S . P . .
N3A N -0.3795(15) 0.8795(15) 0.5314(14) 0.048(4) Uiso 0.2 2 d S . P . .
N3B N -0.360(4) 0.860(4) 0.544(4) 0.037(15) Uiso 0.05 2 d S . P . .
C1A C -0.4095(12) 0.7645(11) 0.5177(8) 0.046(3) Uiso 0.25 1 d . . P . .
C10A C -0.1135(15) 0.5602(15) 0.7201(13) 0.105(5) Uiso 0.25 1 d . . P . .
C13A C -0.1447(16) 0.5774(15) 0.6532(12) 0.138(6) Uiso 0.3 1 d . . P . .
C10B C -0.0845(11) 0.5418(13) 0.6885(8) 0.082(4) Uiso 0.25 1 d . . P . .
N4A N -0.426(2) 0.574(2) 0.7500 0.088(8) Uiso 0.15 2 d S . P . .
C11B C -0.1928(14) 0.7353(14) 0.6432(9) 0.098(5) Uiso 0.25 1 d . . P . .
C11A C -0.1724(15) 0.6985(15) 0.6161(8) 0.091(4) Uiso 0.25 1 d . . P . .
C13B C -0.177(2) 0.634(2) 0.7017(14) 0.128(9) Uiso 0.2 1 d . . P . .
Fe1 Fe -0.5000 0.5000 0.5000 0.0495(4) Uani 1 8 d S T P . .
N1 N -0.4499(3) 0.6814(3) 0.5000 0.0754(9) Uani 1 2 d S T P . .
C1 C -0.4140(11) 0.7773(12) 0.5000 0.056(4) Uiso 0.5 2 d S . P . .
N3 N -0.3814(8) 0.8814(8) 0.5000 0.065(3) Uiso 0.4 4 d S . P . .
N2 N -0.5000 0.5000 0.6240(3) 0.094(2) Uani 1 4 d S T P . .
C2 C -0.520(12) 0.536(7) 0.6845(5) 0.075(7) Uani 0.25 1 d . . P . .

loop_
_atom_site_aniso_label
_atom_site_aniso_U_11
_atom_site_aniso_U_22
_atom_site_aniso_U_33
_atom_site_aniso_U_23
_atom_site_aniso_U_13
_atom_site_aniso_U_12
N10 0.093(4) 0.093(4) 0.059(4) 0.000 0.000 0.000
Fe1 0.0526(5) 0.0526(5) 0.0432(6) 0.000 0.000 0.000
N1 0.064(2) 0.064(2) 0.098(2) 0.000 0.000 -0.0052(16)
N2 0.116(3) 0.116(3) 0.049(3) 0.000 0.000 0.000
C2 0.097(15) 0.08(2) 0.046(4) 0.015(15) 0.015(16) 0.022(16)

loop_
_atom_type_symbol
_atom_type_description
_atom_type_scat_dispersion_real
_atom_type_scat_dispersion_imag
_atom_type_scat_source
C C 0.0033 0.0016 'International Tables Vol C Tables 4.2.6.8 and 6.1.1.4'
H H 0.0000 0.0000 'International Tables Vol C Tables 4.2.6.8 and 6.1.1.4'
N N 0.0061 0.0033 'International Tables Vol C Tables 4.2.6.8 and 6.1.1.4'
Fe Fe 0.3463 0.8444 'International Tables Vol C Tables 4.2.6.8 and 6.1.1.4'

loop_
_geom_angle_atom_site_label_1
_geom_angle_atom_site_label_2
_geom_angle_atom_site_label_3
_geom_angle
_geom_angle_site_symmetry_1
_geom_angle_site_symmetry_3
C10B N10 C10B 143.3(12) . 5_556
C10B N10 C10B 119.8(7) . 27_456
C10B N10 C10B 26.2(10) 5_556 27_456
C10B N10 C10B 84.5(12) . 32_455
C10B N10 C10B 119.8(7) 5_556 32_455
C10B N10 C10B 143.3(12) 27_456 32_455
C10B N10 C10B 26.2(10) . 31
C10B N10 C10B 119.8(7) 5_556 31
C10B N10 C10B 101.0(10) 27_456 31
C10B N10 C10B 90.4(11) 32_455 31
C10B N10 C10B 90.4(11) . 2_565
C10B N10 C10B 101.0(10) 5_556 2_565
C10B N10 C10B 119.8(7) 27_456 2_565
C10B N10 C10B 26.2(10) 32_455 2_565
C10B N10 C10B 84.5(12) 31 2_565
C10B N10 C10B 119.8(7) . 28_556
C10B N10 C10B 84.5(12) 5_556 28_556
C10B N10 C10B 90.4(11) 27_456 28_556
C10B N10 C10B 101.0(10) 32_455 28_556
C10B N10 C10B 143.3(12) 31 28_556
C10B N10 C10B 119.8(7) 2_565 28_556
C10B N10 C10B 101.0(10) . 6_566
C10B N10 C10B 90.4(11) 5_556 6_566
C10B N10 C10B 84.5(12) 27_456 6_566
C10B N10 C10B 119.8(7) 32_455 6_566
C10B N10 C10B 119.8(7) 31 6_566
C10B N10 C10B 143.3(12) 2_565 6_566
C10B N10 C10B 26.2(10) 28_556 6_566
C10B N10 C10A 104.7(11) . 27_456
C10B N10 C10A 38.9(7) 5_556 27_456
C10B N10 C10A 25.3(7) 27_456 27_456
C10B N10 C10A 128.8(9) 32_455 27_456
C10B N10 C10A 81.1(10) 31 27_456
C10B N10 C10A 102.5(10) 2_565 27_456
C10B N10 C10A 115.7(13) 28_556 27_456
C10B N10 C10A 107.9(12) 6_566 27_456
C10B N10 C10A 128.8(9) . 5_556
C10B N10 C10A 25.3(7) 5_556 5_556
C10B N10 C10A 38.9(7) 27_456 5_556
C10B N10 C10A 104.7(11) 32_455 5_556
C10B N10 C10A 102.5(10) 31 5_556
C10B N10 C10A 81.1(10) 2_565 5_556
C10B N10 C10A 107.9(12) 28_556 5_556
C10B N10 C10A 115.7(13) 6_566 5_556
C10A N10 C10A 32.1(12) 27_456 5_556
C10B N10 C10A 102.5(10) . 28_556
C10B N10 C10A 107.9(12) 5_556 28_556
C10B N10 C10A 115.7(13) 27_456 28_556
C10B N10 C10A 81.1(10) 32_455 28_556
C10B N10 C10A 128.8(9) 31 28_556
C10B N10 C10A 104.7(11) 2_565 28_556
C10B N10 C10A 25.3(7) 28_556 28_556
C10B N10 C10A 38.9(7) 6_566 28_556
C10A N10 C10A 141.0(18) 27_456 28_556
C10A N10 C10A 128.6(15) 5_556 28_556
C10B N10 C10A 81.1(10) . 6_566
C10B N10 C10A 115.7(13) 5_556 6_566
C10B N10 C10A 107.9(12) 27_456 6_566
C10B N10 C10A 102.5(10) 32_455 6_566
C10B N10 C10A 104.7(11) 31 6_566
C10B N10 C10A 128.8(9) 2_565 6_566
C10B N10 C10A 38.9(7) 28_556 6_566
C10B N10 C10A 25.3(7) 6_566 6_566
C10A N10 C10A 128.6(15) 27_456 6_566
C10A N10 C10A 141.0(18) 5_556 6_566
C10A N10 C10A 32.1(12) 28_556 6_566
N4A N4 N4A 147(6) 3_565 .
N4A N4 C2 91(5) 3_565 5_456
N4A N4 C2 72(6) . 5_456
N4A N4 C2 72(6) 3_565 .
N4A N4 C2 91(5) . .
C2 N4 C2 119(6) 5_456 .
N4A N4 C2 96(3) 3_565 4_455
N4A N4 C2 65(4) . 4_455
C2 N4 C2 108(2) 5_456 4_455
C2 N4 C2 26.6(15) . 4_455
N4A N4 C2 65(4) 3_565 8_556
N4A N4 C2 96(3) . 8_556
C2 N4 C2 26.6(15) 5_456 8_556
C2 N4 C2 108(2) . 8_556
C2 N4 C2 109(7) 4_455 8_556
N4A N4 N4 28(3) 3_565 3_565
N4A N4 N4 118(3) . 3_565
C2 N4 N4 76(2) 5_456 3_565
C2 N4 N4 61(6) . 3_565
C2 N4 N4 77.5(10) 4_455 3_565
C2 N4 N4 53(5) 8_556 3_565
N4A N4 N4 118(3) 3_565 4_455
N4A N4 N4 28(3) . 4_455
C2 N4 N4 61(6) 5_456 4_455
C2 N4 N4 76(2) . 4_455
C2 N4 N4 53(4) 4_455 4_455
C2 N4 N4 77.5(10) 8_556 4_455
N4 N4 N4 90.001(5) 3_565 4_455
N4A N4 C2 65(4) 3_565 3_565
N4A N4 C2 91(5) . 3_565
C2 N4 C2 102(6) 5_456 3_565
C2 N4 C2 18(2) . 3_565
C2 N4 C2 32(3) 4_455 3_565
C2 N4 C2 90(3) 8_556 3_565
N4 N4 C2 46.8(10) 3_565 3_565
N4 N4 C2 69(4) 4_455 3_565
N4A N4 C2 91(5) 3_565 7_466
N4A N4 C2 65(3) . 7_466
C2 N4 C2 18(2) 5_456 7_466
C2 N4 C2 102(5) . 7_466
C2 N4 C2 90(3) 4_455 7_466
C2 N4 C2 32(3) 8_556 7_466
N4 N4 C2 69(4) 3_565 7_466
N4 N4 C2 46.8(10) 4_455 7_466
C2 N4 C2 85(7) 3_565 7_466
N4A N4 C2 84(5) 3_565 2_465
N4A N4 C2 70(5) . 2_465
C2 N4 C2 95(3) 5_456 2_465
C2 N4 C2 28(2) . 2_465
C2 N4 C2 17.8(13) 4_455 2_465
C2 N4 C2 92(7) 8_556 2_465
N4 N4 C2 62(4) 3_565 2_465
N4 N4 C2 50(3) 4_455 2_465
C2 N4 C2 20.5(6) 3_565 2_465
C2 N4 C2 77(2) 7_466 2_465
N4A N4 C2 70(5) 3_565 6_566
N4A N4 C2 84(5) . 6_566
C2 N4 C2 28(2) 5_456 6_566
C2 N4 C2 95(4) . 6_566
C2 N4 C2 92(7) 4_455 6_566
C2 N4 C2 17.8(13) 8_556 6_566
N4 N4 C2 50(3) 3_565 6_566
N4 N4 C2 62(4) 4_455 6_566
C2 N4 C2 77(2) 3_565 6_566
C2 N4 C2 20.5(6) 7_466 6_566
C2 N4 C2 75(5) 2_465 6_566
N3 N3A N3A 3(4) . 18_556
N3 N3A N3B 17(3) . 18_556
N3A N3A N3B 13(3) 18_556 18_556
N3 N3A C1 67.6(16) . .
N3A N3A C1 66.1(11) 18_556 .
N3B N3A C1 60.8(16) 18_556 .
N3 N3A C1 67.6(16) . 31
N3A N3A C1 66.1(11) 18_556 31
N3B N3A C1 60.8(16) 18_556 31
C1 N3A C1 110.1(18) . 31
N3 N3A C1A 81.7(19) . 31
N3A N3A C1A 80.1(12) 18_556 31
N3B N3A C1A 74(2) 18_556 31
C1 N3A C1A 115.1(16) . 31
C1 N3A C1A 14.4(6) 31 31
N3 N3A C1A 81.7(19) . .
N3A N3A C1A 80.1(12) 18_556 .
N3B N3A C1A 74(2) 18_556 .
C1 N3A C1A 14.4(6) . .
C1 N3A C1A 115.1(16) 31 .
C1A N3A C1A 116(2) 31 .
N3 N3A C1A 59.6(17) . 18_556
N3A N3A C1A 57.9(9) 18_556 18_556
N3B N3A C1A 51.9(14) 18_556 18_556
C1 N3A C1A 9.0(7) . 18_556
C1 N3A C1A 102.1(14) 31 18_556
C1A N3A C1A 108.4(17) 31 18_556
C1A N3A C1A 22.2(10) . 18_556
N3 N3A C1A 59.6(17) . 16
N3A N3A C1A 57.9(9) 18_556 16
N3B N3A C1A 51.9(14) 18_556 16
C1 N3A C1A 102.1(14) . 16
C1 N3A C1A 9.0(7) 31 16
C1A N3A C1A 22.2(10) 31 16
C1A N3A C1A 108.4(17) . 16
C1A N3A C1A 93.9(15) 18_556 16
N3 N3B C1A 78(3) . 31
N3 N3B C1A 78(3) . .
C1A N3B C1A 126(5) 31 .
N3 N3B N3A 11(2) . 18_556
C1A N3B N3A 74(3) 31 18_556
C1A N3B N3A 74(3) . 18_556
N3 N3B C1 64(3) . .
C1A N3B C1 119(4) 31 .
C1A N3B C1 14.6(8) . .
N3A N3B C1 60(2) 18_556 .
N3 N3B C1 64(3) . 31
C1A N3B C1 14.6(8) 31 31
C1A N3B C1 119(4) . 31
N3A N3B C1 60(2) 18_556 31
C1 N3B C1 108(4) . 31
N3 N3B N3B 24(4) . 18_556
C1A N3B N3B 70(3) 31 18_556
C1A N3B N3B 70(3) . 18_556
N3A N3B N3B 13(3) 18_556 18_556
C1 N3B N3B 56(2) . 18_556
C1 N3B N3B 56(2) 31 18_556
N3 N3B C1A 60(3) . 18_556
C1A N3B C1A 110(4) 31 18_556
C1A N3B C1A 20.7(12) . 18_556
N3A N3B C1A 54(2) 18_556 18_556
C1 N3B C1A 8.3(9) . 18_556
C1 N3B C1A 100(4) 31 18_556
N3B N3B C1A 48.9(18) 18_556 18_556
N3 N3B C1A 60(3) . 16
C1A N3B C1A 20.7(12) 31 16
C1A N3B C1A 110(4) . 16
N3A N3B C1A 54(2) 18_556 16
C1 N3B C1A 100(4) . 16
C1 N3B C1A 8.3(9) 31 16
N3B N3B C1A 48.9(18) 18_556 16
C1A N3B C1A 92(3) 18_556 16
C1A C1A N1 73.8(7) 18_556 .
C1A C1A N3B 110(3) 18_556 .
N1 C1A N3B 176(3) . .
C1A C1A N3A 99.9(12) 18_556 .
N1 C1A N3A 167.3(17) . .
N3B C1A N3A 16(3) . .
C1A C1A N3 77.4(5) 18_556 .
N1 C1A N3 148.7(12) . .
N3B C1A N3 36(3) . .
N3A C1A N3 22.6(10) . .
C1A C1A N3A 57.9(9) 18_556 18_556
N1 C1A N3A 130.4(12) . 18_556
N3B C1A N3A 54(3) . 18_556
N3A C1A N3A 42.1(19) . 18_556
N3 C1A N3A 19.6(9) . 18_556
C1A C1A N3B 48.9(18) 18_556 18_556
N1 C1A N3B 123(2) . 18_556
N3B C1A N3B 62(4) . 18_556
N3A C1A N3B 52(2) . 18_556
N3 C1A N3B 31(2) . 18_556
N3A C1A N3B 14(2) 18_556 18_556
C10B C10A C10A 83(2) . 31
C10B C10A C10B 42(2) . 31
C10A C10A C10B 40.8(10) 31 31
C10B C10A C13B 108(3) . .
C10A C10A C13B 86.0(16) 31 .
C10B C10A C13B 99(2) 31 .
C10B C10A C13A 55(2) . .
C10A C10A C13A 95.3(11) 31 .
C10B C10A C13A 71.5(17) 31 .
C13B C10A C13A 56.0(15) . .
C10B C10A C13B 101(3) . 31
C10A C10A C13B 55.8(12) 31 31
C10B C10A C13B 75.4(17) 31 31
C13B C10A C13B 30(2) . 31
C13A C10A C13B 65.3(14) . 31
C10B C10A N10 74(2) . .
C10A C10A N10 73.9(6) 31 .
C10B C10A N10 68.5(14) 31 .
C13B C10A N10 160(2) . .
C13A C10A N10 129(2) . .
C13B C10A N10 129.6(15) 31 .
C10B C10A C13A 57(2) . 31
C10A C10A C13A 51.5(9) 31 31
C10B C10A C13A 39.1(13) 31 31
C13B C10A C13A 60.8(16) . 31
C13A C10A C13A 43.8(15) . 31
C13B C10A C13A 44.1(12) 31 31
N10 C10A C13A 107.5(14) . 31
C10B C10A C10A 104(3) . 6_566
C10A C10A C10A 124.3(8) 31 6_566
C10B C10A C10A 122.7(15) 31 6_566
C13B C10A C10A 138.3(19) . 6_566
C13A C10A C10A 134(2) . 6_566
C13B C10A C10A 155(3) 31 6_566
N10 C10A C10A 56.4(7) . 6_566
C13A C10A C10A 160.0(18) 31 6_566
C10B C10A C10B 113(3) . 6_566
C10A C10A C10B 107.2(6) 31 6_566
C10B C10A C10B 117(2) 31 6_566
C13B C10A C10B 138(2) . 6_566
C13A C10A C10B 153.1(16) . 6_566
C13B C10A C10B 140(2) 31 6_566
N10 C10A C10B 48.6(7) . 6_566
C13A C10A C10B 155.0(14) 31 6_566
C10A C10A C10B 19.1(8) 6_566 6_566
C10B C13A C13A 78.6(13) . 31
C10B C13A C13B 90(2) . .
C13A C13A C13B 80.1(17) 31 .
C10B C13A C10A 33.2(12) . .
C13A C13A C10A 84.7(11) 31 .
C13B C13A C10A 58.5(17) . .
C10B C13A C10B 30.6(13) . 31
C13A C13A C10B 48.0(8) 31 31
C13B C13A C10B 85(2) . 31
C10A C13A C10B 47.0(10) . 31
C10B C13A C11A 153(2) . 31
C13A C13A C11A 76.3(11) 31 31
C13B C13A C11A 76.0(19) . 31
C10A C13A C11A 133.2(19) . 31
C10B C13A C11A 123.5(15) 31 31
C10B C13A C13B 84(2) . 31
C13A C13A C13B 51.0(12) 31 31
C13B C13A C13B 29(2) . 31
C10A C13A C13B 62.8(14) . 31
C10B C13A C13B 66.3(15) 31 31
C11A C13A C13B 72.1(16) 31 31
C10B C13A C11A 138.5(19) . .
C13A C13A C11A 61.0(10) 31 .
C13B C13A C11A 74.7(18) . .
C10A C13A C11A 126.2(17) . .
C10B C13A C11A 108.4(14) 31 .
C11A C13A C11A 15.3(15) 31 .
C13B C13A C11A 63.4(14) 31 .
C10B C13A C10A 39.9(13) . 31
C13A C13A C10A 51.5(9) 31 31
C13B C13A C10A 59.7(17) . 31
C10A C13A C10A 33.2(13) . 31
C10B C13A C10A 25.3(9) 31 31
C11A C13A C10A 114.1(15) 31 31
C13B C13A C10A 45.1(12) 31 31
C11A C13A C10A 101.5(13) . 31
C10B C13A C11B 143(2) . 31
C13A C13A C11B 83.2(8) 31 31
C13B C13A C11B 55.1(16) . 31
C10A C13A C11B 113.6(18) . 31
C10B C13A C11B 122.9(15) 31 31
C11A C13A C11B 23.0(7) 31 31
C13B C13A C11B 59.3(13) 31 31
C11A C13A C11B 30.5(7) . 31
C10A C13A C11B 104.4(14) 31 31
C10B C13A C11B 129.7(18) . .
C13A C13A C11B 62.1(7) 31 .
C13B C13A C11B 55.1(16) . .
C10A C13A C11B 108.8(16) . .
C10B C13A C11B 103.9(12) 31 .
C11A C13A C11B 25.1(8) 31 .
C13B C13A C11B 47.0(12) 31 .
C11A C13A C11B 19.6(6) . .
C10A C13A C11B 89.8(11) 31 .
C11B C13A C11B 21.1(10) 31 .
C10A C10B C10B 97(2) . 31
C10A C10B C13A 92(3) . .
C10B C10B C13A 101.4(13) 31 .
C10A C10B C10A 57(3) . 31
C10B C10B C10A 40.8(11) 31 31
C13A C10B C10A 101(2) . 31
C10A C10B C13A 98(3) . 31
C10B C10B C13A 48.0(8) 31 31
C13A C10B C13A 53.4(17) . 31
C10A C10B C13A 61.6(17) 31 31
C10A C10B C13B 47(2) . .
C10B C10B C13B 90.3(12) 31 .
C13A C10B C13B 48.1(15) . .
C10A C10B C13B 63.4(15) 31 .
C13A C10B C13B 59.8(13) 31 .
C10A C10B N10 81(2) . .
C10B C10B N10 76.9(5) 31 .
C13A C10B N10 172(2) . .
C10A C10B N10 72.6(15) 31 .
C13A C10B N10 124.4(11) 31 .
C13B C10B N10 123.9(14) . .
C10A C10B C13B 55(2) . 31
C10B C10B C13B 65.2(10) 31 31
C13A C10B C13B 58.5(15) . 31
C10A C10B C13B 43.4(15) 31 31
C13A C10B C13B 42.3(12) 31 31
C13B C10B C13B 25.0(19) . 31
N10 C10B C13B 114.2(13) . 31
C10A C10B C10A 57(2) . 6_566
C10B C10B C10A 122.0(8) 31 6_566
C13A C10B C10A 127.3(16) . 6_566
C10A C10B C10A 94.8(14) 31 6_566
C13A C10B C10A 153.3(17) 31 6_566
C13B C10B C10A 99.7(14) . 6_566
N10 C10B C10A 50.3(8) . 6_566
C13B C10B C10A 112.1(14) 31 6_566
N4 N4A N4 123(6) . 4_455
N4 N4A C2 80(6) . 4_455
N4 N4A C2 70(7) 4_455 4_455
N4 N4A C2 70(7) . 5_456
N4 N4A C2 80(6) 4_455 5_456
C2 N4A C2 114(3) 4_455 5_456
N4 N4A C2 86(3) . 7_466
N4 N4A C2 56(3) 4_455 7_466
C2 N4A C2 102(2) 4_455 7_466
C2 N4A C2 24(4) 5_456 7_466
N4 N4A C2 56(3) . .
N4 N4A C2 86(3) 4_455 .
C2 N4A C2 24(4) 4_455 .
C2 N4A C2 102(2) 5_456 .
C2 N4A C2 98(8) 7_466 .
N4 N4A N4A 107(3) . 4_455
N4 N4A N4A 17(3) 4_455 4_455
C2 N4A N4A 63(6) 4_455 4_455
C2 N4A N4A 71(4) 5_456 4_455
C2 N4A N4A 49(3) 7_466 4_455
C2 N4A N4A 75(2) . 4_455
N4 N4A N4A 17(3) . 3_565
N4 N4A N4A 107(3) 4_455 3_565
C2 N4A N4A 71(4) 4_455 3_565
C2 N4A N4A 63(6) 5_456 3_565
C2 N4A N4A 75(2) 7_466 3_565
C2 N4A N4A 49(3) . 3_565
N4A N4A N4A 90.000(1) 4_455 3_565
N4 N4A C2 83(4) . 2_465
N4 N4A C2 55(2) 4_455 2_465
C2 N4A C2 18(3) 4_455 2_465
C2 N4A C2 99(4) 5_456 2_465
C2 N4A C2 84(2) 7_466 2_465
C2 N4A C2 31.4(12) . 2_465
N4A N4A C2 45.9(7) 4_455 2_465
N4A N4A C2 70(3) 3_565 2_465
N4 N4A C2 55(2) . 8_556
N4 N4A C2 83(4) 4_455 8_556
C2 N4A C2 99(4) 4_455 8_556
C2 N4A C2 18(3) 5_456 8_556
C2 N4A C2 31.4(12) 7_466 8_556
C2 N4A C2 84(2) . 8_556
N4A N4A C2 70(3) 4_455 8_556
N4A N4A C2 45.9(7) 3_565 8_556
C2 N4A C2 86(8) 2_465 8_556
C11A C11B C11B 79(3) . 31
C11A C11B C11A 29(3) . 31
C11B C11B C11A 50.0(13) 31 31
C11A C11B C13B 93(2) . 31
C11B C11B C13B 90.3(13) 31 31
C11A C11B C13B 92(2) 31 31
C11A C11B C13B 87(2) . .
C11B C11B C13B 63.5(11) 31 .
C11A C11B C13B 75.1(18) 31 .
C13B C11B C13B 27(2) 31 .
C11A C11B C13A 54(2) . 31
C11B C11B C13A 96.8(8) 31 31
C11A C11B C13A 66.7(16) 31 31
C13B C11B C13A 41.4(12) 31 31
C13B C11B C13A 51.9(11) . 31
C11A C11B C13A 51(2) . .
C11B C11B C13A 62.1(7) 31 .
C11A C11B C13A 43.8(15) 31 .
C13B C11B C13A 48.4(12) 31 .
C13B C11B C13A 36.3(10) . .
C13A C11B C13A 34.8(11) 31 .
C11A C11A C11B 101(3) 31 .
C11A C11A C11B 50.0(13) 31 31
C11B C11A C11B 51(3) . 31
C11A C11A C13A 103.7(11) 31 31
C11B C11A C13A 103(2) . 31
C11B C11A C13A 111(2) 31 31
C11A C11A C13A 61.1(10) 31 .
C11B C11A C13A 109(2) . .
C11B C11A C13A 82.8(18) 31 .
C13A C11A C13A 42.6(14) 31 .
C11A C11A C13B 95.1(12) 31 31
C11B C11A C13B 62(2) . 31
C11B C11A C13B 72.8(17) 31 31
C13A C11A C13B 43.8(11) 31 31
C13A C11A C13B 54.0(11) . 31
C11A C11A C13B 70.3(11) 31 .
C11B C11A C13B 69(2) . .
C11B C11A C13B 56.6(16) 31 .
C13A C11A C13B 54.4(11) 31 .
C13A C11A C13B 40.6(11) . .
C13B C11A C13B 24.9(19) 31 .
C13B C13B C13A 99.9(17) 31 .
C13B C13B C10A 94.0(16) 31 .
C13A C13B C10A 65(2) . .
C13B C13B C11B 89.7(13) 31 31
C13A C13B C11B 84(2) . 31
C10A C13B C11B 149(3) . 31
C13B C13B C10A 55.8(12) 31 31
C13A C13B C10A 76(2) . 31
C10A C13B C10A 38.1(16) . 31
C11B C13B C10A 135(2) 31 31
C13B C13B C13A 51.0(12) 31 31
C13A C13B C13A 48.9(18) . 31
C10A C13B C13A 74.0(19) . 31
C11B C13B C13A 84.7(18) 31 31
C10A C13B C13A 51.9(15) 31 31
C13B C13B C10B 89.8(12) 31 .
C13A C13B C10B 41.9(14) . .
C10A C13B C10B 25.2(12) . .
C11B C13B C10B 124(2) 31 .
C10A C13B C10B 41.1(10) 31 .
C13A C13B C10B 53.8(12) 31 .
C13B C13B C11B 63.5(11) 31 .
C13A C13B C11B 89(2) . .
C10A C13B C11B 143(2) . .
C11B C13B C11B 26.2(13) 31 .
C10A C13B C11B 113(2) 31 .
C13A C13B C11B 68.8(16) 31 .
C10B C13B C11B 120.1(19) . .
C13B C13B C11A 84.9(12) 31 31
C13A C13B C11A 60.1(17) . 31
C10A C13B C11A 124(2) . 31
C11B C13B C11A 25.4(9) 31 31
C10A C13B C11A 114(2) 31 31
C13A C13B C11A 62.6(14) 31 31
C10B C13B C11A 99.3(16) . 31
C11B C13B C11A 32.0(9) . 31
C13B C13B C10B 65.2(10) 31 31
C13A C13B C10B 52.8(15) . 31
C10A C13B C10B 37.6(13) . 31
C11B C13B C10B 120.6(19) 31 31
C10A C13B C10B 23.5(10) 31 31
C13A C13B C10B 37.1(10) 31 31
C10B C13B C10B 24.5(10) . 31
C11B C13B C10B 105.7(17) . 31
C11A C13B C10B 96.3(15) 31 31
C13B C13B C11A 70.2(11) 31 .
C13A C13B C11A 64.7(17) . .
C10A C13B C11A 123(2) . .
C11B C13B C11A 31.2(9) 31 .
C10A C13B C11A 104.4(18) 31 .
C13A C13B C11A 53.5(13) 31 .
C10B C13B C11A 98.7(15) . .
C11B C13B C11A 23.9(8) . .
C11A C13B C11A 14.6(15) 31 .
C10B C13B C11A 89.8(14) 31 .
N1 Fe1 N1 180.0 . 17_466
N1 Fe1 N1 89.999(1) . 19_456
N1 Fe1 N1 90.0 17_466 19_456
N1 Fe1 N1 90.0 . 3_565
N1 Fe1 N1 90.000(1) 17_466 3_565
N1 Fe1 N1 180.0 19_456 3_565
N1 Fe1 N2 90.0 . 17_466
N1 Fe1 N2 90.0 17_466 17_466
N1 Fe1 N2 90.0 19_456 17_466
N1 Fe1 N2 90.0 3_565 17_466
N1 Fe1 N2 90.0 . .
N1 Fe1 N2 90.0 17_466 .
N1 Fe1 N2 90.0 19_456 .
N1 Fe1 N2 90.0 3_565 .
N2 Fe1 N2 180.0 17_466 .
C1A N1 C1A 32.5(14) . 18_556
C1A N1 C1 17.1(7) . .
C1A N1 C1 17.1(7) 18_556 .
C1A N1 Fe1 160.8(8) . .
C1A N1 Fe1 160.8(8) 18_556 .
C1 N1 Fe1 174.9(7) . .
C1A C1 N1 70(4) 18_556 .
C1A C1 N3 111(4) 18_556 .
N1 C1 N3 176.9(14) . .
C1A C1 N3A 133(5) 18_556 .
N1 C1 N3A 156.1(11) . .
N3 C1 N3A 23.9(11) . .
C1A C1 N3A 88(4) 18_556 18_556
N1 C1 N3A 156.1(11) . 18_556
N3 C1 N3A 23.9(11) . 18_556
N3A C1 N3A 48(2) . 18_556
C1A C1 N3B 74(5) 18_556 18_556
N1 C1 N3B 144(2) . 18_556
N3 C1 N3B 37(2) . 18_556
N3A C1 N3B 60(2) . 18_556
N3A C1 N3B 16(3) 18_556 18_556
C1A C1 N3B 137(5) 18_556 .
N1 C1 N3B 144(2) . .
N3 C1 N3B 37(2) . .
N3A C1 N3B 16(3) . .
N3A C1 N3B 60(2) 18_556 .
N3B C1 N3B 68(4) 18_556 .
N3A N3 N3A 173(7) 18_556 .
N3A N3 N3B 21(5) 18_556 18_556
N3A N3 N3B 152(6) . 18_556
N3A N3 N3B 152(6) 18_556 .
N3A N3 N3B 21(5) . .
N3B N3 N3B 131(8) 18_556 .
N3A N3 C1 88.5(16) 18_556 .
N3A N3 C1 88.5(16) . .
N3B N3 C1 79.0(18) 18_556 .
N3B N3 C1 79.0(18) . .
N3A N3 C1 88.5(16) 18_556 31
N3A N3 C1 88.5(16) . 31
N3B N3 C1 79.0(18) 18_556 31
N3B N3 C1 79.0(18) . 31
C1 N3 C1 124.7(16) . 31
N3A N3 C1A 101(2) 18_556 31
N3A N3 C1A 75.7(18) . 31
N3B N3 C1A 89(2) 18_556 31
N3B N3 C1A 65.9(17) . 31
C1 N3 C1A 120.0(10) . 31
C1 N3 C1A 13.2(6) 31 31
N3A N3 C1A 75.7(18) 18_556 18_556
N3A N3 C1A 101(2) . 18_556
N3B N3 C1A 65.9(17) 18_556 18_556
N3B N3 C1A 89(2) . 18_556
C1 N3 C1A 13.2(6) . 18_556
C1 N3 C1A 120.0(10) 31 18_556
C1A N3 C1A 118.7(14) 31 18_556
N3A N3 C1A 75.7(18) 18_556 16
N3A N3 C1A 101(2) . 16
N3B N3 C1A 65.9(17) 18_556 16
N3B N3 C1A 89(2) . 16
C1 N3 C1A 120.0(10) . 16
C1 N3 C1A 13.2(6) 31 16
C1A N3 C1A 25.2(11) 31 16
C1A N3 C1A 112.6(13) 18_556 16
N3A N3 C1A 101(2) 18_556 .
N3A N3 C1A 75.7(18) . .
N3B N3 C1A 89(2) 18_556 .
N3B N3 C1A 65.9(17) . .
C1 N3 C1A 13.2(6) . .
C1 N3 C1A 120.0(10) 31 .
C1A N3 C1A 112.6(13) 31 .
C1A N3 C1A 25.2(11) 18_556 .
C1A N3 C1A 118.7(14) 16 .
C2 N2 C2 33.6(10) . 4_455
C2 N2 C2 48.3(15) . 2_465
C2 N2 C2 33.6(10) 4_455 2_465
C2 N2 C2 33.6(10) . 3_565
C2 N2 C2 48.3(15) 4_455 3_565
C2 N2 C2 33.6(10) 2_465 3_565
C2 N2 Fe1 155.8(7) . .
C2 N2 Fe1 155.9(7) 4_455 .
C2 N2 Fe1 155.9(7) 2_465 .
C2 N2 Fe1 155.9(7) 3_565 .
C2 C2 C2 89.996(12) 4_455 3_565
C2 C2 C2 45.00(3) 4_455 2_465
C2 C2 C2 45.00(6) 3_565 2_465
C2 C2 N2 73.2(5) 4_455 .
C2 C2 N2 73.2(5) 3_565 .
C2 C2 N2 65.9(7) 2_465 .
C2 C2 N4 88(10) 4_455 .
C2 C2 N4 122(4) 3_565 .
C2 C2 N4 111(9) 2_465 .
N2 C2 N4 157(10) . .
C2 C2 N4A 121(9) 4_455 3_565
C2 C2 N4A 101(10) 3_565 3_565
C2 C2 N4A 120(6) 2_465 3_565
N2 C2 N4A 165(10) . 3_565
N4 C2 N4A 37.9(7) . 3_565
C2 C2 N4 119(7) 4_455 3_565
C2 C2 N4 65(10) 3_565 3_565
C2 C2 N4 92(10) 2_465 3_565
N2 C2 N4 136(10) . 3_565
N4 C2 N4 66.0(19) . 3_565
N4A C2 N4 36(2) 3_565 3_565
C2 C2 N4A 56(10) 4_455 .
C2 C2 N4A 116(9) 3_565 .
C2 C2 N4A 85(10) 2_465 .
N2 C2 N4A 127(9) . .
N4 C2 N4A 33(3) . .
N4A C2 N4A 68(3) 3_565 .
N4 C2 N4A 85.5(13) 3_565 .
C2 C2 N4 39.4(17) 4_455 4_455
C2 C2 N4 89(10) 3_565 4_455
C2 C2 N4 56(10) 2_465 4_455
N2 C2 N4 110(5) . 4_455
N4 C2 N4 57(3) . 4_455
N4A C2 N4 83(2) 3_565 4_455
N4 C2 N4 83.1(17) 3_565 4_455
N4A C2 N4 29.3(16) . 4_455
C2 C2 N4A 98(10) 4_455 2_465
C2 C2 N4A 40(6) 3_565 2_465
C2 C2 N4A 64(10) 2_465 2_465
N2 C2 N4A 113(7) . 2_465
N4 C2 N4A 83(3) . 2_465
N4A C2 N4A 63(4) 3_565 2_465
N4 C2 N4A 29.1(19) 3_565 2_465
N4A C2 N4A 88.2(18) . 2_465
N4 C2 N4A 72.0(10) 4_455 2_465
C2 C2 N4 71(10) 4_455 2_465
C2 C2 N4 43(6) 3_565 2_465
C2 C2 N4 41(7) 2_465 2_465
N2 C2 N4 104(3) . 2_465
N4 C2 N4 82.8(18) . 2_465
N4A C2 N4 79(3) 3_565 2_465
N4 C2 N4 53(2) 3_565 2_465
N4A C2 N4 73.2(13) . 2_465
N4 C2 N4 49.4(9) 4_455 2_465
N4A C2 N4 27.3(11) 2_465 2_465

loop_
_geom_bond_atom_site_label_1
_geom_bond_atom_site_label_2
_geom_bond_distance
_geom_bond_site_symmetry_2
N10 C10B 1.528(14) .
N10 C10A 1.567(18) 27_456
N4 C2 1.36(7) 5_456
N3A C1 1.357(18) .
N3A C1A 1.387(17) 31
N3B C1A 1.32(3) 31
N3B C1 1.37(4) .
C1A N1 1.106(13) .
C1A N3 1.417(16) .
C1A N3A 1.61(2) 18_556
C1A N3B 1.64(5) 18_556
C10A C13B 1.16(3) .
C10A C13A 1.24(3) .
C13A C10B 1.01(2) .
C13A C13A 1.09(3) 31
C13A C13B 1.13(3) .
C13A C10B 1.34(2) 31
C13A C11A 1.41(2) 31
C13A C13B 1.43(3) 31
C13A C11A 1.57(2) .
C13A C10A 1.58(3) 31
C13A C11B 1.70(3) 31
C10B C13A 1.34(2) 31
C10B C13B 1.52(3) .
C10B C13B 1.67(3) 31
N4A C2 1.37(4) 4_455
C11B C13B 1.40(3) 31
C11B C13B 1.56(3) .
C11B C13A 1.70(3) 31
C11A C13A 1.41(2) 31
C11A C13B 1.58(3) 31
C11A C13B 1.67(3) .
C13B C11B 1.40(3) 31
C13B C10A 1.40(3) 31
C13B C13A 1.43(3) 31
C13B C11A 1.58(3) 31
C13B C10B 1.67(3) 31
Fe1 N1 2.164(3) .
Fe1 N1 2.164(3) 17_466
Fe1 N1 2.164(3) 19_456
Fe1 N1 2.164(3) 3_565
Fe1 N2 2.170(6) 17_466
Fe1 N2 2.170(6) .
N1 C1A 1.106(13) 18_556
N1 C1 1.176(14) .
C1 N3 1.255(14) .
C1 N3A 1.357(18) 18_556
C1 N3B 1.37(4) 18_556
N3 C1 1.255(14) 31
N3 C1A 1.417(16) 31
N3 C1A 1.417(16) 18_556
N3 C1A 1.417(16) 16
N2 C2 1.159(13) .
N2 C2 1.159(13) 4_455
N2 C2 1.159(13) 2_465
N2 C2 1.159(13) 3_565
C2 N4A 1.37(4) 3_565
C2 N4 1.50(10) 3_565
C2 N4 1.81(8) 4_455
C2 N4A 1.81(11) 2_465
C2 N4 1.92(6) 2_465
